data_7021097
loop_
_publ_author_name
'Gu, Jin-Zhong'
'Wu, Jiang'
'Lv, Dong-Yu'
'Tang, Yu'
'Zhu, Kongyang'
'Wu, Jincai'

_publ_section_title
;
 Lanthanide coordination polymers based on 5-(2'-carboxylphenyl)
 nicotinate: syntheses, structure diversity, dehydration/hydration,
 luminescence and magnetic properties.
;
_journal_issue 14
_journal_name_full 'Dalton transactions (Cambridge, England : 2003)'
_journal_page_first 4822
_journal_page_last 4830
_journal_paper_doi 10.1039/c2dt32674d
_journal_volume 42
_journal_year 2013
_chemical_formula_sum 'C39 H35 Dy2 N3 O19'
_chemical_formula_weight 1174.70
_chemical_name_systematic
;
?
;
_space_group_IT_number 2
_symmetry_cell_setting triclinic
_symmetry_space_group_name_Hall '-P 1'
_symmetry_space_group_name_H-M 'P -1'
_atom_sites_solution_hydrogens geom
_atom_sites_solution_primary direct
_atom_sites_solution_secondary difmap
_audit_creation_method SHELXL-97
_cell_angle_alpha 66.182(6)
_cell_angle_beta 66.800(6)
_cell_angle_gamma 77.064(6)
_cell_formula_units_Z 2
_cell_length_a 12.825(9)
_cell_length_b 13.672(10)
_cell_length_c 14.227(10)
_cell_measurement_temperature 296(2)
_cell_volume 2091(3)
_computing_cell_refinement 'Bruker SAINT'
_computing_data_collection 'Bruker APEX2'
_computing_data_reduction 'Bruker SAINT'
_computing_molecular_graphics 'Bruker SHELXTL'
_computing_publication_material 'Bruker SHELXTL'
_computing_structure_refinement 'SHELXL-97 (Sheldrick, 2008)'
_computing_structure_solution 'SHELXS-97 (Sheldrick, 2008)'
_diffrn_ambient_temperature 296(2)
_diffrn_measured_fraction_theta_full 0.975
_diffrn_measured_fraction_theta_max 0.975
_diffrn_measurement_device_type 'Bruker APEX-II CCD'
_diffrn_measurement_method '\f and \w scans'
_diffrn_radiation_monochromator graphite
_diffrn_radiation_source 'fine-focus sealed tube'
_diffrn_radiation_type MoK\a
_diffrn_radiation_wavelength 0.71073
_diffrn_reflns_av_R_equivalents 0.0344
_diffrn_reflns_av_sigmaI/netI 0.0503
_diffrn_reflns_limit_h_max 15
_diffrn_reflns_limit_h_min -15
_diffrn_reflns_limit_k_max 16
_diffrn_reflns_limit_k_min -16
_diffrn_reflns_limit_l_max 17
_diffrn_reflns_limit_l_min -17
_diffrn_reflns_number 14759
_diffrn_reflns_theta_full 25.40
_diffrn_reflns_theta_max 25.40
_diffrn_reflns_theta_min 2.29
_exptl_absorpt_coefficient_mu 3.629
_exptl_absorpt_correction_T_max 0.5306
_exptl_absorpt_correction_T_min 0.4640
_exptl_absorpt_correction_type multi-scan
_exptl_crystal_colour yellow
_exptl_crystal_density_diffrn 1.866
_exptl_crystal_density_method 'not measured'
_exptl_crystal_description block
_exptl_crystal_F_000 1148
_exptl_crystal_size_max 0.25
_exptl_crystal_size_mid 0.20
_exptl_crystal_size_min 0.20
_platon_squeeze_details
;
;
_refine_diff_density_max 1.782
_refine_diff_density_min -1.489
_refine_diff_density_rms 0.146
_refine_ls_extinction_method none
_refine_ls_goodness_of_fit_ref 1.064
_refine_ls_hydrogen_treatment constr
_refine_ls_matrix_type full
_refine_ls_number_parameters 568
_refine_ls_number_reflns 7513
_refine_ls_number_restraints 0
_refine_ls_restrained_S_all 1.064
_refine_ls_R_factor_all 0.0465
_refine_ls_R_factor_gt 0.0357
_refine_ls_shift/su_max 0.000
_refine_ls_shift/su_mean 0.000
_refine_ls_structure_factor_coef Fsqd
_refine_ls_weighting_details 'calc w=1/[\s^2^(Fo^2^)+(0.0555P)^2^+0.0000P] where P=(Fo^2^+2Fc^2^)/3'
_refine_ls_weighting_scheme calc
_refine_ls_wR_factor_gt 0.0939
_refine_ls_wR_factor_ref 0.0990
_reflns_number_gt 6084
_reflns_number_total 7513
_reflns_threshold_expression >2sigma(I)
_cod_data_source_file c2dt32674d.txt
_cod_data_source_block p-1
_cod_depositor_comments
;
The following automatic conversions were performed:

'_symmetry_cell_setting' value 'Triclinic' changed to 'triclinic'
according to /home/saulius/struct/CIF-dictionaries/cif_core.dic
dictionary named 'cif_core.dic' version 2.4.2 from 2011-04-26.

Automatic conversion script
Id: cif_fix_values 1891 2012-01-12 08:04:46Z andrius 
;
_cod_original_sg_symbol_H-M P-1
_cod_database_code 7021097

loop_
_symmetry_equiv_pos_as_xyz
'x, y, z'
'-x, -y, -z'

loop_
_atom_site_label
_atom_site_type_symbol
_atom_site_fract_x
_atom_site_fract_y
_atom_site_fract_z
_atom_site_U_iso_or_equiv
_atom_site_adp_type
_atom_site_occupancy
_atom_site_symmetry_multiplicity
_atom_site_calc_flag
_atom_site_refinement_flags
Dy1 Dy 0.571386(19) 0.618506(19) 0.488510(19) 0.01937(9) Uani 1 1 d .
Dy2 Dy 0.56810(2) 0.67959(2) 0.83505(2) 0.02157(9) Uani 1 1 d .
O1 O 0.4744(3) 0.7138(3) 0.5965(3) 0.0322(9) Uani 1 1 d .
O2 O 0.4517(3) 0.7723(3) 0.7293(3) 0.0306(9) Uani 1 1 d .
O3 O 0.3789(4) 1.1372(3) 0.2650(4) 0.0438(12) Uani 1 1 d .
O4 O 0.2588(3) 1.2467(3) 0.1876(3) 0.0342(10) Uani 1 1 d .
O5 O 0.7438(3) 0.5617(3) 0.3650(4) 0.0399(11) Uani 1 1 d .
O6 O 0.6087(3) 0.4533(3) 0.4389(3) 0.0278(9) Uani 1 1 d .
O7 O 1.3004(3) 0.3597(3) 0.3094(3) 0.0328(9) Uani 1 1 d .
O8 O 1.2784(3) 0.3601(4) 0.4725(3) 0.0376(10) Uani 1 1 d .
O9 O 0.6438(3) 0.5327(3) 0.9495(3) 0.0338(10) Uani 1 1 d .
O10 O 0.6118(3) 0.3599(3) 1.0226(3) 0.0295(9) Uani 1 1 d .
O11 O 0.5689(4) 0.4682(3) 0.6473(3) 0.0328(10) Uani 1 1 d .
O12 O 0.5076(3) 0.3237(3) 0.6518(3) 0.0330(10) Uani 1 1 d .
O13 O 0.6307(4) 0.7907(3) 0.3660(3) 0.0408(11) Uani 1 1 d .
H1W H 0.6476 0.8337 0.3866 0.049 Uiso 1 1 d R
H2W H 0.6342 0.8332 0.3617 0.049 Uiso 1 1 d R
O14 O 0.5024(3) 0.5308(3) 0.8292(3) 0.0325(9) Uani 1 1 d .
H3W H 0.5226 0.5119 0.7741 0.039 Uiso 1 1 d R
H4W H 0.4587 0.5118 0.8956 0.039 Uiso 1 1 d R
O15 O 0.5242(4) 0.7601(5) 0.9711(4) 0.0741(19) Uani 1 1 d .
H5W H 0.4799 0.7209 0.9732 0.089 Uiso 1 1 d R
H6W H 0.5515 0.8084 0.9551 0.089 Uiso 1 1 d R
O16 O 0.6117(5) 0.9147(5) 0.9875(5) 0.086(2) Uani 1 1 d .
H7W H 0.6347 0.9769 0.9475 0.104 Uiso 1 1 d R
H8W H 0.6461 0.8525 1.0219 0.104 Uiso 1 1 d R
O17 O 0.5421(6) 0.9678(5) 0.2147(6) 0.100(2) Uani 1 1 d .
H9W H 0.4939 1.0180 0.2295 0.120 Uiso 1 1 d R
H10W H 0.5458 0.9015 0.2451 0.120 Uiso 1 1 d R
O18 O 0.2656(15) 0.8864(13) 0.8737(8) 0.295(10) Uani 1 1 d .
H11W H 0.3191 0.9269 0.8487 0.354 Uiso 1 1 d R
H12W H 0.2967 0.8244 0.8998 0.354 Uiso 1 1 d R
O19 O 0.252(2) 0.3315(16) 0.9554(18) 0.405(15) Uani 1 1 d .
H13W H 0.2537 0.3078 1.0199 0.486 Uiso 1 1 d R
H14W H 0.3104 0.3076 0.9746 0.486 Uiso 1 1 d R
N1 N 0.3146(5) 1.0677(4) 0.5678(5) 0.0423(14) Uani 1 1 d .
N2 N 0.9289(4) 0.3705(4) 0.5714(4) 0.0332(12) Uani 1 1 d .
N3 N 0.6878(5) 0.1210(4) 0.8546(5) 0.0427(14) Uani 1 1 d .
C1 C 0.4389(4) 0.7826(4) 0.6427(4) 0.0211(11) Uani 1 1 d .
C2 C 0.3747(5) 0.8829(4) 0.5910(5) 0.0269(12) Uani 1 1 d .
C3 C 0.3216(5) 0.8869(5) 0.5213(5) 0.0293(13) Uani 1 1 d .
H3 H 0.3250 0.8265 0.5053 0.035 Uiso 1 1 calc R
C4 C 0.2625(5) 0.9830(5) 0.4749(5) 0.0310(14) Uani 1 1 d .
C5 C 0.2611(5) 1.0692(5) 0.5023(5) 0.0364(15) Uani 1 1 d .
H5 H 0.2206 1.1325 0.4738 0.044 Uiso 1 1 calc R
C6 C 0.3691(5) 0.9751(5) 0.6115(5) 0.0372(15) Uani 1 1 d .
H6 H 0.4050 0.9724 0.6580 0.045 Uiso 1 1 calc R
C7 C 0.1979(5) 0.9887(5) 0.4049(5) 0.0299(13) Uani 1 1 d .
C8 C 0.1228(6) 0.9093(5) 0.4460(6) 0.0410(16) Uani 1 1 d .
H8 H 0.1179 0.8545 0.5126 0.049 Uiso 1 1 calc R
C9 C 0.0561(5) 0.9108(5) 0.3896(6) 0.0445(17) Uani 1 1 d .
H9 H 0.0062 0.8576 0.4191 0.053 Uiso 1 1 calc R
C10 C 0.0624(5) 0.9906(5) 0.2894(6) 0.0435(17) Uani 1 1 d .
H10 H 0.0178 0.9910 0.2511 0.052 Uiso 1 1 calc R
C11 C 0.1356(5) 1.0688(5) 0.2481(5) 0.0339(14) Uani 1 1 d .
H11 H 0.1400 1.1230 0.1811 0.041 Uiso 1 1 calc R
C12 C 0.2041(5) 1.0692(5) 0.3041(5) 0.0288(13) Uani 1 1 d .
C13 C 0.2854(5) 1.1557(5) 0.2495(5) 0.0292(13) Uani 1 1 d .
C14 C 0.7097(4) 0.4776(4) 0.3772(4) 0.0243(12) Uani 1 1 d .
C15 C 0.7845(4) 0.4040(4) 0.3180(4) 0.0223(11) Uani 1 1 d .
C16 C 0.8929(4) 0.3594(4) 0.3233(4) 0.0231(11) Uani 1 1 d .
C17 C 0.9530(5) 0.2957(5) 0.2595(5) 0.0331(14) Uani 1 1 d .
H17 H 1.0242 0.2635 0.2627 0.040 Uiso 1 1 calc R
C18 C 0.9109(5) 0.2787(6) 0.1917(5) 0.0404(16) Uani 1 1 d .
H18 H 0.9540 0.2366 0.1499 0.049 Uiso 1 1 calc R
C19 C 0.8052(5) 0.3242(5) 0.1861(5) 0.0348(15) Uani 1 1 d .
H19 H 0.7760 0.3127 0.1414 0.042 Uiso 1 1 calc R
C20 C 0.7430(5) 0.3875(5) 0.2486(5) 0.0297(13) Uani 1 1 d .
H20 H 0.6723 0.4197 0.2441 0.036 Uiso 1 1 calc R
C21 C 0.9451(4) 0.3688(4) 0.3961(4) 0.0239(12) Uani 1 1 d .
C22 C 1.0633(4) 0.3698(4) 0.3625(4) 0.0228(11) Uani 1 1 d .
H22 H 1.1085 0.3715 0.2922 0.027 Uiso 1 1 calc R
C23 C 1.1135(4) 0.3680(4) 0.4347(4) 0.0222(11) Uani 1 1 d .
C24 C 1.0417(5) 0.3698(5) 0.5376(5) 0.0289(13) Uani 1 1 d .
H24 H 1.0743 0.3706 0.5852 0.035 Uiso 1 1 calc R
C25 C 0.8839(5) 0.3680(5) 0.5015(5) 0.0294(13) Uani 1 1 d .
H25 H 0.8055 0.3657 0.5257 0.035 Uiso 1 1 calc R
C26 C 1.2397(4) 0.3620(4) 0.4038(4) 0.0244(12) Uani 1 1 d .
C27 C 0.6754(5) 0.4349(5) 0.9629(4) 0.0269(13) Uani 1 1 d .
C28 C 0.7993(5) 0.4057(5) 0.9106(5) 0.0302(13) Uani 1 1 d .
C29 C 0.8787(5) 0.4565(5) 0.9165(5) 0.0391(16) Uani 1 1 d .
H29 H 0.8537 0.5127 0.9431 0.047 Uiso 1 1 calc R
C30 C 0.9932(6) 0.4248(6) 0.8837(6) 0.0487(19) Uani 1 1 d .
H30 H 1.0447 0.4590 0.8889 0.058 Uiso 1 1 calc R
C31 C 1.0313(6) 0.3420(7) 0.8429(6) 0.057(2) Uani 1 1 d .
H31 H 1.1083 0.3195 0.8218 0.068 Uiso 1 1 calc R
C32 C 0.9540(5) 0.2927(6) 0.8336(5) 0.0448(17) Uani 1 1 d .
H32 H 0.9804 0.2384 0.8044 0.054 Uiso 1 1 calc R
C33 C 0.8381(5) 0.3227(5) 0.8670(5) 0.0302(13) Uani 1 1 d .
C34 C 0.7605(5) 0.2751(5) 0.8443(5) 0.0281(13) Uani 1 1 d .
C35 C 0.7528(5) 0.1657(5) 0.8791(5) 0.0394(15) Uani 1 1 d .
H35 H 0.7952 0.1201 0.9224 0.047 Uiso 1 1 calc R
C36 C 0.6277(5) 0.1871(5) 0.7907(5) 0.0342(14) Uani 1 1 d .
H36 H 0.5825 0.1574 0.7732 0.041 Uiso 1 1 calc R
C37 C 0.6304(5) 0.2976(4) 0.7501(4) 0.0249(12) Uani 1 1 d .
C38 C 0.6979(4) 0.3418(5) 0.7769(4) 0.0271(12) Uani 1 1 d .
H38 H 0.7015 0.4157 0.7501 0.033 Uiso 1 1 calc R
C39 C 0.5635(5) 0.3677(5) 0.6788(4) 0.0266(12) Uani 1 1 d .

loop_
_atom_site_aniso_label
_atom_site_aniso_U_11
_atom_site_aniso_U_22
_atom_site_aniso_U_33
_atom_site_aniso_U_23
_atom_site_aniso_U_13
_atom_site_aniso_U_12
Dy1 0.02076(15) 0.01753(15) 0.02343(16) -0.00754(11) -0.01012(11) -0.00272(10)
Dy2 0.02262(15) 0.02032(16) 0.02135(15) -0.00506(11) -0.00783(11) -0.00459(11)
O1 0.033(2) 0.032(2) 0.036(2) -0.017(2) -0.0121(19) 0.0012(18)
O2 0.036(2) 0.030(2) 0.032(2) -0.0101(19) -0.0201(19) -0.0011(18)
O3 0.035(2) 0.033(3) 0.056(3) 0.006(2) -0.025(2) -0.013(2)
O4 0.041(2) 0.024(2) 0.040(3) -0.005(2) -0.021(2) -0.0067(18)
O5 0.031(2) 0.035(3) 0.054(3) -0.025(2) -0.001(2) -0.0106(19)
O6 0.021(2) 0.026(2) 0.037(2) -0.0174(19) -0.0033(17) -0.0033(16)
O7 0.024(2) 0.040(3) 0.034(2) -0.016(2) -0.0064(18) -0.0013(18)
O8 0.029(2) 0.056(3) 0.036(2) -0.019(2) -0.0131(19) -0.010(2)
O9 0.038(2) 0.022(2) 0.042(3) -0.0045(19) -0.021(2) -0.0028(18)
O10 0.026(2) 0.029(2) 0.030(2) -0.0099(19) -0.0025(18) -0.0102(17)
O11 0.050(3) 0.023(2) 0.033(2) -0.0043(18) -0.026(2) -0.0071(19)
O12 0.045(2) 0.026(2) 0.035(2) -0.0029(19) -0.025(2) -0.0099(19)
O13 0.059(3) 0.027(2) 0.044(3) -0.005(2) -0.028(2) -0.015(2)
O14 0.043(2) 0.029(2) 0.025(2) -0.0124(18) -0.0053(19) -0.0101(19)
O15 0.067(4) 0.097(5) 0.073(4) -0.060(4) 0.017(3) -0.050(3)
O16 0.106(5) 0.054(4) 0.091(5) -0.026(3) -0.008(4) -0.039(4)
O17 0.137(6) 0.052(4) 0.158(7) -0.036(4) -0.110(6) 0.014(4)
O18 0.43(2) 0.34(2) 0.091(8) -0.085(10) 0.036(11) -0.208(19)
O19 0.59(4) 0.35(3) 0.42(3) -0.21(2) -0.40(3) 0.26(3)
N1 0.064(4) 0.024(3) 0.050(3) -0.012(3) -0.035(3) 0.000(3)
N2 0.024(3) 0.049(3) 0.028(3) -0.019(3) -0.004(2) -0.005(2)
N3 0.050(3) 0.025(3) 0.058(4) -0.016(3) -0.027(3) 0.005(3)
C1 0.017(3) 0.019(3) 0.026(3) -0.008(2) -0.005(2) -0.002(2)
C2 0.031(3) 0.020(3) 0.030(3) -0.005(3) -0.014(3) -0.005(2)
C3 0.037(3) 0.024(3) 0.027(3) -0.004(3) -0.013(3) -0.008(3)
C4 0.034(3) 0.026(3) 0.035(3) -0.003(3) -0.017(3) -0.010(3)
C5 0.047(4) 0.021(3) 0.044(4) -0.009(3) -0.023(3) 0.000(3)
C6 0.051(4) 0.027(3) 0.049(4) -0.016(3) -0.029(3) -0.004(3)
C7 0.030(3) 0.024(3) 0.035(3) -0.004(3) -0.015(3) -0.006(2)
C8 0.049(4) 0.025(3) 0.047(4) 0.001(3) -0.023(3) -0.012(3)
C9 0.042(4) 0.026(4) 0.070(5) -0.011(3) -0.023(4) -0.014(3)
C10 0.038(4) 0.038(4) 0.067(5) -0.019(4) -0.028(4) -0.006(3)
C11 0.032(3) 0.030(3) 0.042(4) -0.009(3) -0.020(3) 0.000(3)
C12 0.025(3) 0.028(3) 0.036(3) -0.011(3) -0.013(3) -0.002(2)
C13 0.030(3) 0.022(3) 0.031(3) -0.006(3) -0.010(3) -0.002(2)
C14 0.023(3) 0.026(3) 0.026(3) -0.009(2) -0.011(2) -0.001(2)
C15 0.022(3) 0.021(3) 0.024(3) -0.007(2) -0.009(2) -0.003(2)
C16 0.022(3) 0.022(3) 0.026(3) -0.009(2) -0.010(2) 0.000(2)
C17 0.026(3) 0.041(4) 0.041(4) -0.025(3) -0.015(3) 0.008(3)
C18 0.039(4) 0.053(4) 0.042(4) -0.033(3) -0.014(3) 0.006(3)
C19 0.038(3) 0.044(4) 0.034(3) -0.021(3) -0.016(3) -0.004(3)
C20 0.019(3) 0.039(4) 0.030(3) -0.010(3) -0.010(2) -0.002(2)
C21 0.025(3) 0.022(3) 0.028(3) -0.009(2) -0.012(2) -0.002(2)
C22 0.028(3) 0.021(3) 0.022(3) -0.009(2) -0.008(2) -0.003(2)
C23 0.023(3) 0.021(3) 0.021(3) -0.004(2) -0.007(2) -0.003(2)
C24 0.028(3) 0.035(3) 0.029(3) -0.017(3) -0.009(3) -0.003(3)
C25 0.022(3) 0.033(3) 0.036(3) -0.016(3) -0.009(3) 0.000(2)
C26 0.027(3) 0.022(3) 0.026(3) -0.002(2) -0.012(3) -0.010(2)
C27 0.028(3) 0.032(3) 0.024(3) -0.006(3) -0.014(2) -0.006(3)
C28 0.026(3) 0.033(3) 0.024(3) 0.002(3) -0.009(2) -0.011(3)
C29 0.039(4) 0.041(4) 0.037(4) -0.002(3) -0.014(3) -0.021(3)
C30 0.031(4) 0.061(5) 0.053(5) -0.008(4) -0.019(3) -0.017(3)
C31 0.023(3) 0.081(6) 0.050(5) -0.003(4) -0.014(3) -0.009(4)
C32 0.026(3) 0.062(5) 0.043(4) -0.021(4) -0.012(3) 0.008(3)
C33 0.024(3) 0.040(4) 0.023(3) -0.004(3) -0.010(2) -0.004(3)
C34 0.027(3) 0.031(3) 0.026(3) -0.010(3) -0.011(2) 0.000(2)
C35 0.044(4) 0.037(4) 0.041(4) -0.013(3) -0.024(3) 0.009(3)
C36 0.040(3) 0.028(3) 0.039(4) -0.011(3) -0.020(3) 0.000(3)
C37 0.030(3) 0.022(3) 0.024(3) -0.008(2) -0.011(2) -0.002(2)
C38 0.027(3) 0.026(3) 0.029(3) -0.011(3) -0.008(2) -0.003(2)
C39 0.031(3) 0.025(3) 0.025(3) -0.009(3) -0.010(3) -0.003(2)

loop_
_atom_type_symbol
_atom_type_description
_atom_type_scat_dispersion_real
_atom_type_scat_dispersion_imag
_atom_type_scat_source
C C 0.0033 0.0016 'International Tables Vol C Tables 4.2.6.8 and 6.1.1.4'
H H 0.0000 0.0000 'International Tables Vol C Tables 4.2.6.8 and 6.1.1.4'
N N 0.0061 0.0033 'International Tables Vol C Tables 4.2.6.8 and 6.1.1.4'
O O 0.0106 0.0060 'International Tables Vol C Tables 4.2.6.8 and 6.1.1.4'
Dy Dy -0.1892 4.4098 'International Tables Vol C Tables 4.2.6.8 and 6.1.1.4'

loop_
_geom_angle_atom_site_label_1
_geom_angle_atom_site_label_2
_geom_angle_atom_site_label_3
_geom_angle
_geom_angle_site_symmetry_1
_geom_angle_site_symmetry_3
O1 Dy1 O8 82.36(15) . 2_766
O1 Dy1 O11 88.00(16) . .
O8 Dy1 O11 77.07(14) 2_766 .
O1 Dy1 O12 106.36(15) . 2_666
O8 Dy1 O12 142.76(14) 2_766 2_666
O11 Dy1 O12 137.98(13) . 2_666
O1 Dy1 O13 80.55(16) . .
O8 Dy1 O13 74.95(15) 2_766 .
O11 Dy1 O13 150.89(13) . .
O12 Dy1 O13 71.12(13) 2_666 .
O1 Dy1 O6 81.24(14) . 2_666
O8 Dy1 O6 145.89(15) 2_766 2_666
O11 Dy1 O6 72.67(14) . 2_666
O12 Dy1 O6 70.96(14) 2_666 2_666
O13 Dy1 O6 130.80(14) . 2_666
O1 Dy1 O5 152.81(14) . .
O8 Dy1 O5 72.96(15) 2_766 .
O11 Dy1 O5 97.21(16) . .
O12 Dy1 O5 87.51(16) 2_666 .
O13 Dy1 O5 82.16(15) . .
O6 Dy1 O5 125.81(13) 2_666 .
O1 Dy1 O6 152.32(14) . .
O8 Dy1 O6 111.06(14) 2_766 .
O11 Dy1 O6 72.50(14) . .
O12 Dy1 O6 78.04(13) 2_666 .
O13 Dy1 O6 125.61(15) . .
O6 Dy1 O6 74.38(14) 2_666 .
O5 Dy1 O6 52.34(13) . .
O1 Dy1 Dy1 118.60(11) . 2_666
O8 Dy1 Dy1 137.45(11) 2_766 2_666
O11 Dy1 Dy1 67.94(10) . 2_666
O12 Dy1 Dy1 70.57(9) 2_666 2_666
O13 Dy1 Dy1 140.72(10) . 2_666
O6 Dy1 Dy1 38.43(9) 2_666 2_666
O5 Dy1 Dy1 87.85(10) . 2_666
O6 Dy1 Dy1 35.95(9) . 2_666
O7 Dy2 O9 88.86(16) 2_766 .
O7 Dy2 O2 89.60(15) 2_766 .
O9 Dy2 O2 156.68(13) . .
O7 Dy2 O10 145.77(14) 2_766 2_667
O9 Dy2 O10 86.27(15) . 2_667
O2 Dy2 O10 81.99(15) . 2_667
O7 Dy2 O14 73.93(14) 2_766 .
O9 Dy2 O14 77.30(14) . .
O2 Dy2 O14 79.92(14) . .
O10 Dy2 O14 71.94(13) 2_667 .
O7 Dy2 O15 147.73(15) 2_766 .
O9 Dy2 O15 85.71(19) . .
O2 Dy2 O15 107.33(18) . .
O10 Dy2 O15 65.56(15) 2_667 .
O14 Dy2 O15 134.99(15) . .
O7 Dy2 O3 86.61(16) 2_766 2_676
O9 Dy2 O3 132.02(14) . 2_676
O2 Dy2 O3 71.07(14) . 2_676
O10 Dy2 O3 121.01(15) 2_667 2_676
O14 Dy2 O3 145.09(15) . 2_676
O15 Dy2 O3 73.90(18) . 2_676
O7 Dy2 O4 77.72(14) 2_766 2_676
O9 Dy2 O4 79.50(14) . 2_676
O2 Dy2 O4 122.79(14) . 2_676
O10 Dy2 O4 134.12(14) 2_667 2_676
O14 Dy2 O4 143.41(14) . 2_676
O15 Dy2 O4 70.01(15) . 2_676
O3 Dy2 O4 52.87(13) 2_676 2_676
O7 Dy2 C13 79.83(16) 2_766 2_676
O9 Dy2 C13 106.08(16) . 2_676
O2 Dy2 C13 96.53(15) . 2_676
O10 Dy2 C13 133.94(15) 2_667 2_676
O14 Dy2 C13 153.52(16) . 2_676
O15 Dy2 C13 71.26(17) . 2_676
O3 Dy2 C13 26.33(15) 2_676 2_676
O4 Dy2 C13 26.61(14) 2_676 2_676
O7 Dy2 H5W 166.8 2_766 .
O9 Dy2 H5W 85.2 . .
O2 Dy2 H5W 100.5 . .
O10 Dy2 H5W 45.6 2_667 .
O14 Dy2 H5W 116.0 . .
O15 Dy2 H5W 19.9 . .
O3 Dy2 H5W 88.6 2_676 .
O4 Dy2 H5W 89.6 2_676 .
C13 Dy2 H5W 90.4 2_676 .
C1 O1 Dy1 166.0(4) . .
C1 O2 Dy2 141.2(4) . .
C13 O3 Dy2 94.8(3) . 2_676
C13 O4 Dy2 91.3(3) . 2_676
C14 O5 Dy1 96.5(3) . .
C14 O6 Dy1 161.0(4) . 2_666
C14 O6 Dy1 90.9(3) . .
Dy1 O6 Dy1 105.62(14) 2_666 .
C26 O7 Dy2 165.7(4) . 2_766
C26 O8 Dy1 149.1(4) . 2_766
C27 O9 Dy2 139.2(4) . .
C27 O10 Dy2 141.5(4) . 2_667
C39 O11 Dy1 136.9(3) . .
C39 O12 Dy1 134.4(4) . 2_666
Dy1 O13 H1W 121.7 . .
Dy1 O13 H2W 145.9 . .
H1W O13 H2W 29.5 . .
Dy2 O14 H3W 126.0 . .
Dy2 O14 H4W 94.6 . .
H3W O14 H4W 139.3 . .
Dy2 O15 H5W 56.6 . .
Dy2 O15 H6W 117.8 . .
H5W O15 H6W 158.1 . .
H7W O16 H8W 132.6 . .
H9W O17 H10W 133.5 . .
H11W O18 H12W 102.6 . .
H13W O19 H14W 52.9 . .
C6 N1 C5 117.3(5) . .
C24 N2 C25 117.0(5) . .
C36 N3 C35 117.7(5) . .
O2 C1 O1 124.8(5) . .
O2 C1 C2 117.9(5) . .
O1 C1 C2 117.3(5) . .
C6 C2 C3 118.3(5) . .
C6 C2 C1 119.8(5) . .
C3 C2 C1 121.9(5) . .
C2 C3 C4 119.7(5) . .
C2 C3 H3 120.1 . .
C4 C3 H3 120.1 . .
C5 C4 C3 116.9(5) . .
C5 C4 C7 121.6(5) . .
C3 C4 C7 121.3(5) . .
N1 C5 C4 124.3(6) . .
N1 C5 H5 117.8 . .
C4 C5 H5 117.8 . .
N1 C6 C2 123.4(5) . .
N1 C6 H6 118.3 . .
C2 C6 H6 118.3 . .
C12 C7 C8 117.9(5) . .
C12 C7 C4 124.9(5) . .
C8 C7 C4 117.1(5) . .
C9 C8 C7 121.2(6) . .
C9 C8 H8 119.4 . .
C7 C8 H8 119.4 . .
C8 C9 C10 120.9(6) . .
C8 C9 H9 119.6 . .
C10 C9 H9 119.6 . .
C11 C10 C9 118.6(6) . .
C11 C10 H10 120.7 . .
C9 C10 H10 120.7 . .
C10 C11 C12 121.6(6) . .
C10 C11 H11 119.2 . .
C12 C11 H11 119.2 . .
C7 C12 C11 119.7(5) . .
C7 C12 C13 122.7(5) . .
C11 C12 C13 117.5(5) . .
O3 C13 O4 120.6(5) . .
O3 C13 C12 120.1(5) . .
O4 C13 C12 119.3(5) . .
O3 C13 Dy2 58.9(3) . 2_676
O4 C13 Dy2 62.1(3) . 2_676
C12 C13 Dy2 174.9(4) . 2_676
O5 C14 O6 120.2(5) . .
O5 C14 C15 121.4(5) . .
O6 C14 C15 118.4(5) . .
C20 C15 C16 120.4(5) . .
C20 C15 C14 115.4(5) . .
C16 C15 C14 124.1(4) . .
C17 C16 C15 116.6(5) . .
C17 C16 C21 117.9(5) . .
C15 C16 C21 125.3(5) . .
C18 C17 C16 122.7(5) . .
C18 C17 H17 118.6 . .
C16 C17 H17 118.6 . .
C19 C18 C17 120.0(6) . .
C19 C18 H18 120.0 . .
C17 C18 H18 120.0 . .
C18 C19 C20 118.8(5) . .
C18 C19 H19 120.6 . .
C20 C19 H19 120.6 . .
C19 C20 C15 121.4(5) . .
C19 C20 H20 119.3 . .
C15 C20 H20 119.3 . .
C25 C21 C22 116.2(5) . .
C25 C21 C16 123.7(5) . .
C22 C21 C16 119.8(5) . .
C21 C22 C23 120.0(5) . .
C21 C22 H22 120.0 . .
C23 C22 H22 120.0 . .
C24 C23 C22 117.8(5) . .
C24 C23 C26 121.0(5) . .
C22 C23 C26 121.2(5) . .
N2 C24 C23 123.6(5) . .
N2 C24 H24 118.2 . .
C23 C24 H24 118.2 . .
N2 C25 C21 125.4(5) . .
N2 C25 H25 117.3 . .
C21 C25 H25 117.3 . .
O8 C26 O7 124.4(5) . .
O8 C26 C23 117.7(5) . .
O7 C26 C23 118.0(4) . .
O10 C27 O9 124.3(5) . .
O10 C27 C28 117.5(5) . .
O9 C27 C28 118.0(5) . .
C29 C28 C33 119.1(5) . .
C29 C28 C27 117.4(6) . .
C33 C28 C27 123.2(5) . .
C30 C29 C28 121.3(7) . .
C30 C29 H29 119.4 . .
C28 C29 H29 119.4 . .
C29 C30 C31 119.8(6) . .
C29 C30 H30 120.1 . .
C31 C30 H30 120.1 . .
C30 C31 C32 119.7(6) . .
C30 C31 H31 120.1 . .
C32 C31 H31 120.1 . .
C31 C32 C33 121.5(7) . .
C31 C32 H32 119.2 . .
C33 C32 H32 119.2 . .
C32 C33 C28 118.6(6) . .
C32 C33 C34 119.1(6) . .
C28 C33 C34 121.9(5) . .
C35 C34 C38 116.6(5) . .
C35 C34 C33 123.5(5) . .
C38 C34 C33 119.7(5) . .
N3 C35 C34 124.4(6) . .
N3 C35 H35 117.8 . .
C34 C35 H35 117.8 . .
N3 C36 C37 122.7(5) . .
N3 C36 H36 118.6 . .
C37 C36 H36 118.6 . .
C36 C37 C38 118.4(5) . .
C36 C37 C39 120.9(5) . .
C38 C37 C39 120.7(5) . .
C37 C38 C34 120.2(5) . .
C37 C38 H38 119.9 . .
C34 C38 H38 119.9 . .
O11 C39 O12 124.8(5) . .
O11 C39 C37 116.6(5) . .
O12 C39 C37 118.5(5) . .

loop_
_geom_bond_atom_site_label_1
_geom_bond_atom_site_label_2
_geom_bond_distance
_geom_bond_site_symmetry_2
Dy1 O1 2.234(4) .
Dy1 O8 2.309(4) 2_766
Dy1 O11 2.356(4) .
Dy1 O12 2.366(4) 2_666
Dy1 O13 2.367(4) .
Dy1 O6 2.384(4) 2_666
Dy1 O5 2.419(4) .
Dy1 O6 2.523(4) .
Dy1 Dy1 3.910(2) 2_666
Dy2 O7 2.261(4) 2_766
Dy2 O9 2.315(4) .
Dy2 O2 2.342(4) .
Dy2 O10 2.389(4) 2_667
Dy2 O14 2.411(4) .
Dy2 O15 2.421(5) .
Dy2 O3 2.425(4) 2_676
Dy2 O4 2.495(4) 2_676
Dy2 C13 2.824(6) 2_676
Dy2 H5W 2.0789 .
O1 C1 1.263(6) .
O2 C1 1.254(6) .
O3 C13 1.257(7) .
O3 Dy2 2.425(4) 2_676
O4 C13 1.265(7) .
O4 Dy2 2.495(4) 2_676
O5 C14 1.244(7) .
O6 C14 1.273(6) .
O6 Dy1 2.384(4) 2_666
O7 C26 1.268(7) .
O7 Dy2 2.261(4) 2_766
O8 C26 1.248(6) .
O8 Dy1 2.309(4) 2_766
O9 C27 1.264(7) .
O10 C27 1.250(6) .
O10 Dy2 2.389(4) 2_667
O11 C39 1.271(7) .
O12 C39 1.272(6) .
O12 Dy1 2.366(4) 2_666
O13 H1W 0.8502 .
O13 H2W 0.5686 .
O14 H3W 0.8500 .
O14 H4W 0.8502 .
O15 H5W 0.8489 .
O15 H6W 0.7278 .
O16 H7W 0.8504 .
O16 H8W 0.9069 .
O17 H9W 0.8496 .
O17 H10W 0.8309 .
O18 H11W 0.8499 .
O18 H12W 0.8525 .
O19 H13W 0.8494 .
O19 H14W 0.8546 .
N1 C6 1.337(8) .
N1 C5 1.351(7) .
N2 C24 1.331(7) .
N2 C25 1.346(7) .
N3 C36 1.347(7) .
N3 C35 1.349(8) .
C1 C2 1.502(7) .
C2 C6 1.385(8) .
C2 C3 1.386(7) .
C3 C4 1.409(8) .
C3 H3 0.9300 .
C4 C5 1.377(8) .
C4 C7 1.498(7) .
C5 H5 0.9300 .
C6 H6 0.9300 .
C7 C12 1.396(8) .
C7 C8 1.400(8) .
C8 C9 1.377(9) .
C8 H8 0.9300 .
C9 C10 1.386(9) .
C9 H9 0.9300 .
C10 C11 1.370(8) .
C10 H10 0.9300 .
C11 C12 1.402(7) .
C11 H11 0.9300 .
C12 C13 1.504(8) .
C13 Dy2 2.824(6) 2_676
C14 C15 1.502(7) .
C15 C20 1.399(7) .
C15 C16 1.406(7) .
C16 C17 1.401(8) .
C16 C21 1.493(7) .
C17 C18 1.388(8) .
C17 H17 0.9300 .
C18 C19 1.377(8) .
C18 H18 0.9300 .
C19 C20 1.389(8) .
C19 H19 0.9300 .
C20 H20 0.9300 .
C21 C25 1.388(8) .
C21 C22 1.400(7) .
C22 C23 1.403(7) .
C22 H22 0.9300 .
C23 C24 1.396(7) .
C23 C26 1.492(7) .
C24 H24 0.9300 .
C25 H25 0.9300 .
C27 C28 1.504(8) .
C28 C29 1.399(8) .
C28 C33 1.413(9) .
C29 C30 1.379(9) .
C29 H29 0.9300 .
C30 C31 1.385(11) .
C30 H30 0.9300 .
C31 C32 1.388(10) .
C31 H31 0.9300 .
C32 C33 1.390(8) .
C32 H32 0.9300 .
C33 C34 1.494(8) .
C34 C35 1.386(9) .
C34 C38 1.403(8) .
C35 H35 0.9300 .
C36 C37 1.386(8) .
C36 H36 0.9300 .
C37 C38 1.392(7) .
C37 C39 1.489(7) .
C38 H38 0.9300 .

loop_
_geom_hbond_atom_site_label_D
_geom_hbond_atom_site_label_H
_geom_hbond_atom_site_label_A
_geom_hbond_distance_DH
_geom_hbond_distance_HA
_geom_hbond_distance_DA
_geom_hbond_angle_DHA
_geom_hbond_site_symmetry_A
O13 H2W N1 0.57 2.30 2.778(6) 143.9 2_676
O14 H3W O11 0.85 1.96 2.808(6) 179.8 .
O14 H4W O9 0.85 1.99 2.837(6) 179.8 2_667
O14 H4W O10 0.85 2.31 2.820(6) 118.4 2_667
O15 H5W O10 0.85 1.76 2.605(6) 179.9 2_667
O15 H6W O16 0.73 2.06 2.729(7) 153.0 .
O16 H7W N3 0.85 1.97 2.821(8) 179.9 1_565
O17 H9W O3 0.85 2.02 2.872(8) 179.8 .
O17 H10W O13 0.83 2.25 2.876(7) 132.0 .
O18 H11W O17 0.85 2.21 3.061(16) 179.5 2_676
O19 H13W O4 0.85 2.21 3.060(17) 179.8 1_546

loop_
_platon_squeeze_void_nr
_platon_squeeze_void_average_x
_platon_squeeze_void_average_y
_platon_squeeze_void_average_z
_platon_squeeze_void_volume
_platon_squeeze_void_count_electrons
_platon_squeeze_void_content
1 0.000 0.000 0.000 135 26 ' '
